data_1531071
loop_
_publ_author_name
'Amit, M.'
'Horowitz, A.'
'Makovsky, J.'

_publ_section_title
;
 Crystal structure of (Rb2 Co Cl4) and (Rb3 Mn2 Cl7)
;
_journal_name_full 'Israel Journal of Chemistry'
_journal_page_first 715
_journal_page_last 719
_journal_volume 10
_journal_year 1972
_chemical_formula_sum 'Cl7 Mn2 Rb3'
_chemical_name_systematic 'Rb3 Mn2 Cl7'
_space_group_IT_number 139
_symmetry_space_group_name_Hall '-I 4 2'
_symmetry_space_group_name_H-M 'I 4/m m m'
_cell_angle_alpha 90
_cell_angle_beta 90
_cell_angle_gamma 90
_cell_formula_units_Z 2
_cell_length_a 5.089
_cell_length_b 5.089
_cell_length_c 26.146
_cell_volume 677.127
_citation_journal_id_ASTM ISJCAT
_cod_data_source_file Amit_ISJCAT_1972_328.cif
_cod_data_source_block Cl7Mn2Rb3
_cod_original_cell_volume 677.1271
_cod_database_code 1531071

loop_
_symmetry_equiv_pos_as_xyz
x,y,z
-y,x,z
-x,-y,z
y,-x,z
x,-y,-z
y,x,-z
-x,y,-z
-y,-x,-z
-x,-y,-z
y,-x,-z
x,y,-z
-y,x,-z
-x,y,z
-y,-x,z
x,-y,z
y,x,z
x+1/2,y+1/2,z+1/2
-y+1/2,x+1/2,z+1/2
-x+1/2,-y+1/2,z+1/2
y+1/2,-x+1/2,z+1/2
x+1/2,-y+1/2,-z+1/2
y+1/2,x+1/2,-z+1/2
-x+1/2,y+1/2,-z+1/2
-y+1/2,-x+1/2,-z+1/2
-x+1/2,-y+1/2,-z+1/2
y+1/2,-x+1/2,-z+1/2
x+1/2,y+1/2,-z+1/2
-y+1/2,x+1/2,-z+1/2
-x+1/2,y+1/2,z+1/2
-y+1/2,-x+1/2,z+1/2
x+1/2,-y+1/2,z+1/2
y+1/2,x+1/2,z+1/2

loop_
_atom_site_label
_atom_site_type_symbol
_atom_site_fract_x
_atom_site_fract_y
_atom_site_fract_z
_atom_site_occupancy
_atom_site_U_iso_or_equiv
Mn1 Mn+2 0 0 0.4 1 0.0
Cl3 Cl-1 0 0.5 0.1 1 0.0
Cl2 Cl-1 0 0 0.295 1 0.0
Cl1 Cl-1 0 0 0.5 1 0.0
Rb1 Rb+1 0 0 0 1 0.0
Rb2 Rb+1 0 0 0.18 1 0.0
